data_2015950
loop_
_publ_author_name
'Morgans, G. L.'
'Scalzullo, S. M.'
'Fernandes, M. A.'
'Michael, J. P.'
'van Otterlo, W. A. L.'

_publ_section_title
;
 2-{[(4-Methylphenyl)sulfonyl]amino}phenyl 4-methylbenzenesulfonate
;
_journal_coeditor_code HJ3033
_journal_issue 5
_journal_name_full 'Acta Crystallographica Section C'
_journal_page_first o309
_journal_page_last o311
_journal_paper_doi 10.1107/S0108270107015430
_journal_volume 63
_journal_year 2007
_chemical_formula_iupac 'C20 H19 N O5 S2'
_chemical_formula_moiety 'C20 H19 N O5 S2'
_chemical_formula_sum 'C20 H19 N O5 S2'
_chemical_formula_weight 417.48
_chemical_name_systematic
;
2-{[(4-Methylphenyl)sulfonyl]amino}phenyl 4-methylbenzenesulfonate
;
_space_group_IT_number 2
_symmetry_cell_setting triclinic
_symmetry_space_group_name_Hall '-P 1'
_symmetry_space_group_name_H-M 'P -1'
_atom_sites_solution_hydrogens geom
_atom_sites_solution_primary direct
_atom_sites_solution_secondary difmap
_audit_creation_method SHELXL-97
_cell_angle_alpha 80.1730(10)
_cell_angle_beta 76.6330(10)
_cell_angle_gamma 71.4420(10)
_cell_formula_units_Z 2
_cell_length_a 9.7596(2)
_cell_length_b 10.1025(2)
_cell_length_c 10.7227(2)
_cell_measurement_reflns_used 9133
_cell_measurement_temperature 173(2)
_cell_measurement_theta_max 28.30
_cell_measurement_theta_min 2.14
_cell_volume 969.68(3)
_computing_cell_refinement 'SAINT-Plus (Bruker, 1999)'
_computing_data_collection 'SMART-NT (Bruker, 1998)'
_computing_data_reduction SAINT-Plus
_computing_molecular_graphics
;
ORTEP-3 (Farrugia, 1997) and SCHAKAL99 (Keller, 1999)
;
_computing_publication_material
;
PLATON (Spek, 2003) and SHELXTL
;
_computing_structure_refinement SHELXTL
_computing_structure_solution 'SHELXTL (Bruker, 1999)'
_diffrn_ambient_temperature 173(2)
_diffrn_measured_fraction_theta_full 0.999
_diffrn_measured_fraction_theta_max 0.999
_diffrn_measurement_device_type 'Bruker SMART CCD area-detector'
_diffrn_measurement_method '\f and \w'
_diffrn_radiation_monochromator graphite
_diffrn_radiation_source 'fine-focus sealed tube'
_diffrn_radiation_type MoK\a
_diffrn_radiation_wavelength 0.71073
_diffrn_reflns_av_R_equivalents 0.0269
_diffrn_reflns_av_sigmaI/netI 0.0216
_diffrn_reflns_limit_h_max 12
_diffrn_reflns_limit_h_min -12
_diffrn_reflns_limit_k_max 13
_diffrn_reflns_limit_k_min -12
_diffrn_reflns_limit_l_max 14
_diffrn_reflns_limit_l_min -14
_diffrn_reflns_number 18642
_diffrn_reflns_theta_full 28.00
_diffrn_reflns_theta_max 28.00
_diffrn_reflns_theta_min 1.96
_exptl_absorpt_coefficient_mu 0.307
_exptl_absorpt_correction_T_max 0.9384
_exptl_absorpt_correction_T_min 0.8923
_exptl_absorpt_correction_type none
_exptl_crystal_colour colourless
_exptl_crystal_density_diffrn 1.430
_exptl_crystal_density_method 'not measured'
_exptl_crystal_description irregular
_exptl_crystal_F_000 436
_exptl_crystal_size_max 0.38
_exptl_crystal_size_mid 0.24
_exptl_crystal_size_min 0.21
_refine_diff_density_max 0.298
_refine_diff_density_min -0.429
_refine_ls_extinction_method none
_refine_ls_goodness_of_fit_ref 1.091
_refine_ls_hydrogen_treatment constr
_refine_ls_matrix_type full
_refine_ls_number_parameters 269
_refine_ls_number_reflns 4684
_refine_ls_number_restraints 92
_refine_ls_restrained_S_all 1.081
_refine_ls_R_factor_all 0.0454
_refine_ls_R_factor_gt 0.0383
_refine_ls_shift/su_max 0.001
_refine_ls_shift/su_mean 0.000
_refine_ls_structure_factor_coef Fsqd
_refine_ls_weighting_details 'calc w=1/[\s^2^(Fo^2^)+(0.0381P)^2^+0.6327P] where P=(Fo^2^+2Fc^2^)/3'
_refine_ls_weighting_scheme calc
_refine_ls_wR_factor_gt 0.1007
_refine_ls_wR_factor_ref 0.1046
_reflns_number_gt 4042
_reflns_number_total 4684
_reflns_threshold_expression I>2\s(I)
_cod_data_source_file hj3033.cif
_cod_data_source_block I
_cod_database_code 2015950
_cod_database_fobs_code 2015950

loop_
_symmetry_equiv_pos_as_xyz
'x, y, z'
'-x, -y, -z'

loop_
_atom_site_type_symbol
_atom_site_label
_atom_site_fract_x
_atom_site_fract_y
_atom_site_fract_z
_atom_site_U_iso_or_equiv
_atom_site_adp_type
_atom_site_calc_flag
_atom_site_refinement_flags
_atom_site_occupancy
_atom_site_disorder_assembly
_atom_site_disorder_group
C C1 0.83294(17) 0.16805(17) 0.30264(15) 0.0270(3) Uani d . 1 A .
C C2 0.7702(2) 0.06307(19) 0.36411(18) 0.0340(4) Uani d . 1 . .
H H2 0.8133 -0.0040 0.4282 0.041 Uiso calc R 1 . .
C C3 0.6433(2) 0.0578(2) 0.33027(19) 0.0374(4) Uani d . 1 . .
H H3 0.5996 -0.0139 0.3717 0.045 Uiso calc R 1 . .
C C4 0.5787(2) 0.1558(2) 0.23662(19) 0.0379(4) Uani d . 1 . .
C C5 0.6442(2) 0.2593(2) 0.17705(18) 0.0376(4) Uani d . 1 . .
H H5 0.6012 0.3267 0.1130 0.045 Uiso calc R 1 . .
C C6 0.7708(2) 0.26678(19) 0.20879(16) 0.0328(4) Uani d . 1 . .
H H6 0.8146 0.3383 0.1671 0.039 Uiso calc R 1 . .
C C7 0.4398(3) 0.1512(3) 0.2020(3) 0.0571(6) Uani d . 1 . .
H H7A 0.3647 0.2420 0.2126 0.086 Uiso calc R 1 . .
H H7B 0.4041 0.0773 0.2585 0.086 Uiso calc R 1 . .
H H7C 0.4599 0.1313 0.1121 0.086 Uiso calc R 1 . .
C C8 0.8407(2) 0.37566(18) 0.49423(17) 0.0308(4) Uani d DU 1 . .
C C9 0.8754(3) 0.4922(2) 0.42126(19) 0.0417(4) Uani d . 1 A .
H H9 0.9679 0.4818 0.3647 0.050 Uiso calc R 1 . .
C C10 0.7740(3) 0.6234(2) 0.4316(2) 0.0551(6) Uani d . 1 . .
H H10 0.7970 0.7033 0.3815 0.066 Uiso calc R 1 A .
C C11 0.6405(3) 0.6391(2) 0.5136(2) 0.0589(7) Uani d . 1 A .
H H11 0.5710 0.7295 0.5186 0.071 Uiso calc R 1 . .
C C12 0.6065(3) 0.5245(2) 0.5887(2) 0.0491(5) Uani d . 1 . .
H H12 0.5141 0.5357 0.6457 0.059 Uiso calc R 1 A .
C C13 0.7081(2) 0.3927(2) 0.58062(17) 0.0344(4) Uani d DU 1 A .
C C14 0.81376(19) 0.26826(19) 0.84672(16) 0.0313(4) Uani d . 1 A .
C C15 0.8359(2) 0.3944(2) 0.85734(18) 0.0361(4) Uani d . 1 . .
H H15 0.7610 0.4805 0.8470 0.043 Uiso calc R 1 . .
C C16 0.9687(2) 0.3930(2) 0.88319(19) 0.0440(5) Uani d . 1 . .
H H16 0.9847 0.4792 0.8900 0.053 Uiso calc R 1 . .
C C17 1.0791(2) 0.2684(3) 0.89940(18) 0.0461(5) Uani d . 1 . .
C C18 1.0533(2) 0.1435(2) 0.88926(19) 0.0478(5) Uani d . 1 . .
H H18 1.1276 0.0572 0.9007 0.057 Uiso calc R 1 . .
C C19 0.9218(2) 0.1423(2) 0.86295(18) 0.0403(4) Uani d . 1 . .
H H19 0.9056 0.0561 0.8561 0.048 Uiso calc R 1 . .
C C20 1.2236(3) 0.2679(4) 0.9266(3) 0.0734(9) Uani d . 1 . .
H H20A 1.2460 0.3552 0.8865 0.110 Uiso calc R 1 . .
H H20B 1.3017 0.1876 0.8912 0.110 Uiso calc R 1 . .
H H20C 1.2174 0.2604 1.0200 0.110 Uiso calc R 1 . .
O O1 1.05129(14) 0.27385(14) 0.25118(13) 0.0368(3) Uani d . 1 A .
O O2 1.08672(13) 0.03836(13) 0.36976(12) 0.0336(3) Uani d . 1 A .
O O3 0.53655(15) 0.38933(16) 0.85213(14) 0.0454(3) Uani d . 1 A .
O O4 0.62582(18) 0.13181(17) 0.85563(16) 0.0542(4) Uani d . 1 A .
S S1 0.99357(4) 0.17685(4) 0.34376(4) 0.02779(11) Uani d DU 1 . .
S S2 0.64780(5) 0.26562(5) 0.81305(4) 0.03651(13) Uani d DU 1 . .
O O5 0.6795(12) 0.2733(10) 0.6568(7) 0.0342(18) Uani d PDU 0.627(18) A 1
N N1 0.9470(19) 0.2391(14) 0.4861(12) 0.031(3) Uani d PDU 0.627(18) A 1
H H1 0.9072 0.1771 0.5447 0.037 Uiso d PR 0.627(18) A 1
O O5A 0.937(3) 0.2394(16) 0.4788(16) 0.025(2) Uani d PDU 0.373(18) A 2
N N1A 0.667(3) 0.274(2) 0.6553(17) 0.041(5) Uiso d PDU 0.373(18) A 2
H H1A 0.7459 0.1981 0.6314 0.050 Uiso d PR 0.373(18) A 2

loop_
_atom_site_aniso_label
_atom_site_aniso_U_11
_atom_site_aniso_U_22
_atom_site_aniso_U_33
_atom_site_aniso_U_12
_atom_site_aniso_U_13
_atom_site_aniso_U_23
C1 0.0233(7) 0.0296(8) 0.0265(8) -0.0030(6) -0.0052(6) -0.0076(6)
C2 0.0334(9) 0.0323(9) 0.0364(9) -0.0077(7) -0.0100(7) -0.0027(7)
C3 0.0325(9) 0.0374(10) 0.0449(10) -0.0119(8) -0.0070(8) -0.0081(8)
C4 0.0293(9) 0.0449(11) 0.0409(10) -0.0030(8) -0.0091(7) -0.0199(8)
C5 0.0353(9) 0.0421(10) 0.0315(9) 0.0006(8) -0.0132(7) -0.0066(7)
C6 0.0343(9) 0.0342(9) 0.0270(8) -0.0051(7) -0.0068(7) -0.0037(7)
C7 0.0415(12) 0.0698(16) 0.0691(15) -0.0122(11) -0.0239(11) -0.0210(12)
C8 0.0336(9) 0.0281(8) 0.0327(8) -0.0047(7) -0.0136(7) -0.0070(7)
C9 0.0575(12) 0.0340(10) 0.0340(9) -0.0140(9) -0.0078(9) -0.0046(7)
C10 0.0935(19) 0.0294(10) 0.0350(10) -0.0087(11) -0.0111(11) -0.0034(8)
C11 0.0829(18) 0.0366(11) 0.0390(11) 0.0131(11) -0.0149(11) -0.0098(9)
C12 0.0488(12) 0.0508(12) 0.0374(10) 0.0050(10) -0.0097(9) -0.0132(9)
C13 0.0372(9) 0.0386(10) 0.0304(8) -0.0090(8) -0.0137(7) -0.0053(7)
C14 0.0324(9) 0.0362(9) 0.0257(8) -0.0136(7) -0.0004(6) -0.0039(7)
C15 0.0418(10) 0.0336(9) 0.0358(9) -0.0152(8) -0.0118(8) 0.0030(7)
C16 0.0526(12) 0.0527(12) 0.0372(10) -0.0301(10) -0.0153(9) 0.0054(9)
C17 0.0362(10) 0.0763(15) 0.0257(9) -0.0188(10) -0.0061(7) 0.0005(9)
C18 0.0407(11) 0.0570(13) 0.0329(10) 0.0027(9) -0.0051(8) -0.0058(9)
C19 0.0447(11) 0.0368(10) 0.0337(9) -0.0064(8) -0.0006(8) -0.0086(8)
C20 0.0438(13) 0.133(3) 0.0496(14) -0.0303(15) -0.0161(11) -0.0071(15)
O1 0.0328(7) 0.0374(7) 0.0382(7) -0.0119(5) -0.0017(5) -0.0029(5)
O2 0.0259(6) 0.0327(6) 0.0372(7) -0.0002(5) -0.0059(5) -0.0065(5)
O3 0.0319(7) 0.0587(9) 0.0428(8) -0.0107(6) 0.0017(6) -0.0144(7)
O4 0.0597(10) 0.0574(10) 0.0540(9) -0.0395(8) 0.0081(7) -0.0107(7)
S1 0.02313(19) 0.0290(2) 0.0296(2) -0.00452(15) -0.00455(15) -0.00514(15)
S2 0.0331(2) 0.0453(3) 0.0349(2) -0.0199(2) 0.00177(18) -0.00891(19)
O5 0.030(2) 0.047(3) 0.034(2) -0.0181(16) -0.0047(11) -0.0140(11)
N1 0.032(5) 0.032(3) 0.029(3) -0.004(2) -0.010(2) -0.011(3)
O5A 0.021(3) 0.024(4) 0.034(5) -0.007(3) -0.015(3) 0.004(3)

loop_
_atom_type_symbol
_atom_type_description
_atom_type_scat_dispersion_real
_atom_type_scat_dispersion_imag
_atom_type_scat_source
C C 0.0033 0.0016 'International Tables Vol C Tables 4.2.6.8 and 6.1.1.4'
H H 0.0000 0.0000 'International Tables Vol C Tables 4.2.6.8 and 6.1.1.4'
O O 0.0106 0.0060 'International Tables Vol C Tables 4.2.6.8 and 6.1.1.4'
S S 0.1246 0.1234 'International Tables Vol C Tables 4.2.6.8 and 6.1.1.4'
N N 0.0061 0.0033 'International Tables Vol C Tables 4.2.6.8 and 6.1.1.4'

loop_
_geom_angle_atom_site_label_1
_geom_angle_atom_site_label_2
_geom_angle_atom_site_label_3
_geom_angle
C2 C1 C6 121.09(16)
C2 C1 S1 119.65(13)
C6 C1 S1 119.26(14)
C1 C2 C3 118.80(17)
C1 C2 H2 120.6
C3 C2 H2 120.6
C2 C3 C4 121.21(18)
C2 C3 H3 119.4
C4 C3 H3 119.4
C5 C4 C3 118.54(17)
C5 C4 C7 120.44(19)
C3 C4 C7 121.0(2)
C6 C5 C4 121.42(17)
C6 C5 H5 119.3
C4 C5 H5 119.3
C5 C6 C1 118.95(17)
C5 C6 H6 120.5
C1 C6 H6 120.5
C4 C7 H7A 109.5
C4 C7 H7B 109.5
H7A C7 H7B 109.5
C4 C7 H7C 109.5
H7A C7 H7C 109.5
H7B C7 H7C 109.5
C13 C8 C9 119.80(17)
C13 C8 O5A 119.3(9)
C9 C8 O5A 120.9(9)
C13 C8 N1 120.3(7)
C9 C8 N1 119.7(7)
C10 C9 C8 119.4(2)
C10 C9 H9 120.3
C8 C9 H9 120.3
C11 C10 C9 120.6(2)
C11 C10 H10 119.7
C9 C10 H10 119.7
C10 C11 C12 120.4(2)
C10 C11 H11 119.8
C12 C11 H11 119.8
C11 C12 C13 119.5(2)
C11 C12 H12 120.2
C13 C12 H12 120.2
C8 C13 C12 120.15(19)
C8 C13 O5 118.2(5)
C12 C13 O5 121.6(5)
C8 C13 N1A 121.2(11)
C12 C13 N1A 118.4(11)
C19 C14 C15 120.88(18)
C19 C14 S2 118.77(15)
C15 C14 S2 120.35(14)
C16 C15 C14 118.92(18)
C16 C15 H15 120.5
C14 C15 H15 120.5
C15 C16 C17 121.5(2)
C15 C16 H16 119.3
C17 C16 H16 119.3
C16 C17 C18 118.33(19)
C16 C17 C20 121.1(2)
C18 C17 C20 120.6(2)
C19 C18 C17 121.28(19)
C19 C18 H18 119.4
C17 C18 H18 119.4
C18 C19 C14 119.13(19)
C18 C19 H19 120.4
C14 C19 H19 120.4
C17 C20 H20A 109.5
C17 C20 H20B 109.5
H20A C20 H20B 109.5
C17 C20 H20C 109.5
H20A C20 H20C 109.5
H20B C20 H20C 109.5
O1 S1 O2 119.24(8)
O1 S1 O5A 109.2(7)
O2 S1 O5A 105.4(6)
O1 S1 N1 108.0(6)
O2 S1 N1 102.8(5)
O1 S1 C1 108.54(8)
O2 S1 C1 109.69(8)
O5A S1 C1 103.7(10)
N1 S1 C1 107.9(7)
O4 S2 O3 120.34(9)
O4 S2 O5 104.2(3)
O3 S2 O5 108.8(4)
O4 S2 N1A 102.8(7)
O3 S2 N1A 106.7(9)
O4 S2 C14 109.95(10)
O3 S2 C14 108.62(9)
O5 S2 C14 103.5(4)
N1A S2 C14 107.6(8)
C13 O5 S2 120.3(6)
C13 O5 H1A 110.3
S2 O5 H1A 110.1
C8 N1 S1 116.3(9)
C8 N1 H1 107.1
S1 N1 H1 107.3
C8 O5A S1 123.1(12)
C8 O5A H1 109.7
S1 O5A H1 113.1
C13 N1A S2 117.0(13)
C13 N1A H1A 104.4
S2 N1A H1A 105.1

loop_
_geom_bond_atom_site_label_1
_geom_bond_atom_site_label_2
_geom_bond_distance
C1 C2 1.387(2)
C1 C6 1.389(2)
C1 S1 1.7555(17)
C2 C3 1.387(3)
C2 H2 0.9500
C3 C4 1.393(3)
C3 H3 0.9500
C4 C5 1.386(3)
C4 C7 1.502(3)
C5 C6 1.382(3)
C5 H5 0.9500
C6 H6 0.9500
C7 H7A 0.9800
C7 H7B 0.9800
C7 H7C 0.9800
C8 C13 1.386(3)
C8 C9 1.389(3)
C8 O5A 1.409(15)
C8 N1 1.441(12)
C9 C10 1.383(3)
C9 H9 0.9500
C10 C11 1.372(4)
C10 H10 0.9500
C11 C12 1.380(3)
C11 H11 0.9500
C12 C13 1.386(3)
C12 H12 0.9500
C13 O5 1.405(8)
C13 N1A 1.435(17)
C14 C19 1.384(3)
C14 C15 1.386(2)
C14 S2 1.7481(18)
C15 C16 1.381(3)
C15 H15 0.9500
C16 C17 1.387(3)
C16 H16 0.9500
C17 C18 1.389(3)
C17 C20 1.503(3)
C18 C19 1.380(3)
C18 H18 0.9500
C19 H19 0.9500
C20 H20A 0.9800
C20 H20B 0.9800
C20 H20C 0.9800
O1 S1 1.4226(13)
O2 S1 1.4270(12)
O3 S2 1.4217(15)
O4 S2 1.4179(15)
S1 O5A 1.588(15)
S1 N1 1.660(11)
S2 O5 1.625(7)
S2 N1A 1.648(18)
O5 H1A 0.8644
N1 H1 0.9200
O5A H1 0.9195
N1A H1A 0.9200

loop_
_geom_hbond_atom_site_label_D
_geom_hbond_atom_site_label_H
_geom_hbond_atom_site_label_A
_geom_hbond_site_symmetry_A
_geom_hbond_distance_DH
_geom_hbond_distance_HA
_geom_hbond_distance_DA
_geom_hbond_angle_DHA
_geom_hbond_publ_flag
N1 H1 O2 2_756 0.92 2.20 3.038(16) 150.9 yes
N1A H1A O2 2_756 0.92 2.43 3.31(3) 161.5 yes
C2 H2 O2 2_756 0.95 2.50 3.328(2) 145.0 yes
C16 H16 O1 2_766 0.95 2.65 3.391(2) 135.0 yes
C20 H20C O1 1_556 0.98 2.63 3.499(3) 148.0 yes
C18 H18 Cg1 2_756 0.95 2.93 3.642(2) 133.0 yes
N1 H1 O5 . 0.92 2.26 2.779(18) 114.9 .
N1A H1A O5A . 0.92 2.27 2.82(3) 117.6 .
C6 H6 O1 . 0.95 2.53 2.901(3) 104.0 .
C9 H9 O1 . 0.95 2.43 2.942(2) 114.0 .
C12 H12 O3 . 0.95 2.46 2.949(3) 112.0 .
C19 H19 O4 . 0.95 2.59 2.944(3) 102.0 .

loop_
_geom_torsion_atom_site_label_1
_geom_torsion_atom_site_label_2
_geom_torsion_atom_site_label_3
_geom_torsion_atom_site_label_4
_geom_torsion
_geom_torsion_publ_flag
C6 C1 C2 C3 0.0(3) ?
S1 C1 C2 C3 -179.98(14) ?
C1 C2 C3 C4 -0.2(3) ?
C2 C3 C4 C5 0.2(3) ?
C2 C3 C4 C7 -178.92(19) ?
C3 C4 C5 C6 0.0(3) ?
C7 C4 C5 C6 179.05(18) ?
C4 C5 C6 C1 -0.1(3) ?
C2 C1 C6 C5 0.1(3) ?
S1 C1 C6 C5 -179.90(13) ?
C13 C8 C9 C10 -2.9(3) ?
O5A C8 C9 C10 175.1(11) ?
N1 C8 C9 C10 -178.6(7) ?
C8 C9 C10 C11 0.4(3) ?
C9 C10 C11 C12 1.2(4) ?
C10 C11 C12 C13 -0.2(4) ?
C9 C8 C13 C12 3.9(3) ?
O5A C8 C13 C12 -174.2(11) ?
N1 C8 C13 C12 179.6(7) ?
C9 C8 C13 O5 -177.3(4) ?
O5A C8 C13 O5 4.7(12) ?
N1 C8 C13 O5 -1.6(8) ?
C9 C8 C13 N1A 178.6(9) ?
O5A C8 C13 N1A 0.6(12) ?
N1 C8 C13 N1A -5.7(13) ?
C11 C12 C13 C8 -2.3(3) ?
C11 C12 C13 O5 178.9(4) ?
C11 C12 C13 N1A -177.2(9) ?
C19 C14 C15 C16 0.7(3) ?
S2 C14 C15 C16 -179.58(14) ?
C14 C15 C16 C17 -0.4(3) ?
C15 C16 C17 C18 -0.1(3) ?
C15 C16 C17 C20 179.60(19) ?
C16 C17 C18 C19 0.4(3) ?
C20 C17 C18 C19 -179.31(19) ?
C17 C18 C19 C14 -0.1(3) ?
C15 C14 C19 C18 -0.4(3) ?
S2 C14 C19 C18 179.85(14) ?
C2 C1 S1 O1 168.59(13) ?
C6 C1 S1 O1 -11.43(16) yes
C2 C1 S1 O2 36.74(16) yes
C6 C1 S1 O2 -143.28(13) ?
C2 C1 S1 O5A -75.4(6) ?
C6 C1 S1 O5A 104.5(6) ?
C2 C1 S1 N1 -74.6(6) ?
C6 C1 S1 N1 105.4(5) ?
C19 C14 S2 O4 22.65(17) yes
C15 C14 S2 O4 -157.10(15) ?
C19 C14 S2 O3 156.22(14) ?
C15 C14 S2 O3 -23.53(17) yes
C19 C14 S2 O5 -88.2(4) ?
C15 C14 S2 O5 92.0(4) ?
C19 C14 S2 N1A -88.6(9) ?
C15 C14 S2 N1A 91.6(8) ?
C8 C13 O5 S2 121.1(7) ?
C12 C13 O5 S2 -60.0(9) ?
N1A C13 O5 S2 -108(16) ?
O4 S2 O5 C13 -179.4(7) ?
O3 S2 O5 C13 51.1(9) ?
N1A S2 O5 C13 110(16) ?
C14 S2 O5 C13 -64.3(8) ?
C13 C8 N1 S1 120.4(9) ?
C9 C8 N1 S1 -63.9(14) ?
O5A C8 N1 S1 40(14) ?
O1 S1 N1 C8 58.4(13) ?
O2 S1 N1 C8 -174.6(11) ?
O5A S1 N1 C8 -47(15) ?
C1 S1 N1 C8 -58.8(13) ?
C13 C8 O5A S1 123.3(15) ?
C9 C8 O5A S1 -55(2) ?
N1 C8 O5A S1 -134(17) ?
O1 S1 O5A C8 51(2) ?
O2 S1 O5A C8 180.0(16) ?
N1 S1 O5A C8 126(17) ?
C1 S1 O5A C8 -65(2) ?
C8 C13 N1A S2 116.5(14) ?
C12 C13 N1A S2 -68.7(17) ?
O5 C13 N1A S2 65(14) ?
O4 S2 N1A C13 -173.3(14) ?
O3 S2 N1A C13 59.2(18) ?
O5 S2 N1A C13 -63(14) ?
C14 S2 N1A C13 -57.2(18) ?
